data_7210787
loop_
_publ_author_name
'Chen, Huan-Huan'
'Yang, Jin'
'Liu, Ying-Ying'
'Ma, Jian-Fang'

_publ_section_title
;
 A series of tetranuclear-cluster-containing complexes based on
 pendent-arm macrocyclic ligand and different carboxylates: syntheses,
 structures, photoluminescence, and magnetic properties
;
_journal_issue 25
_journal_name_full CrystEngComm
_journal_page_first 5168
_journal_paper_doi 10.1039/c3ce40239h
_journal_volume 15
_journal_year 2013
_chemical_formula_moiety 'C36 H52 Co4 N4 O18 '
_chemical_formula_sum 'C36 H52 Co4 N4 O18'
_chemical_formula_weight 1064.54
_chemical_name_systematic
;
?
;
_space_group_IT_number 2
_symmetry_cell_setting triclinic
_symmetry_space_group_name_Hall '-P 1'
_symmetry_space_group_name_H-M 'P -1'
_atom_sites_solution_hydrogens geom
_atom_sites_solution_primary direct
_atom_sites_solution_secondary difmap
_audit_creation_method SHELXL-97
_cell_angle_alpha 115.129(5)
_cell_angle_beta 109.861(5)
_cell_angle_gamma 97.138(5)
_cell_formula_units_Z 1
_cell_length_a 10.070(5)
_cell_length_b 10.734(5)
_cell_length_c 11.474(5)
_cell_measurement_reflns_used 4484
_cell_measurement_temperature 293(2)
_cell_measurement_theta_max 27.5
_cell_measurement_theta_min 3.5
_cell_volume 1002.2(8)
_computing_cell_refinement PROCESS-AUTO
_computing_data_collection PROCESS-AUTO
_computing_data_reduction PROCESS-AUTO
_computing_structure_refinement 'SHELXL-97 (Sheldrick, 1997)'
_computing_structure_solution 'SHELXS-97 (Sheldrick, 1997)'
_diffrn_ambient_temperature 293(2)
_diffrn_detector_area_resol_mean 10.0
_diffrn_measured_fraction_theta_full 0.983
_diffrn_measured_fraction_theta_max 0.978
_diffrn_measurement_device_type 'Rigaku RAXIS-RAPID'
_diffrn_measurement_method '\w scan'
_diffrn_radiation_monochromator graphite
_diffrn_radiation_source 'fine-focus sealed tube'
_diffrn_radiation_type MoK\a
_diffrn_radiation_wavelength 0.71069
_diffrn_reflns_av_R_equivalents 0.0283
_diffrn_reflns_av_sigmaI/netI 0.0381
_diffrn_reflns_limit_h_max 13
_diffrn_reflns_limit_h_min -13
_diffrn_reflns_limit_k_max 13
_diffrn_reflns_limit_k_min -13
_diffrn_reflns_limit_l_max 14
_diffrn_reflns_limit_l_min -14
_diffrn_reflns_number 9787
_diffrn_reflns_theta_full 25.00
_diffrn_reflns_theta_max 27.48
_diffrn_reflns_theta_min 3.48
_exptl_absorpt_coefficient_mu 1.711
_exptl_absorpt_correction_T_max 0.640
_exptl_absorpt_correction_T_min 0.630
_exptl_absorpt_correction_type multi-scan
_exptl_absorpt_process_details
;
Higashi,T (1995) Program for absorption correction.
Rigaku Corporation, Tokyo, Japan.
;
_exptl_crystal_colour purple
_exptl_crystal_density_diffrn 1.764
_exptl_crystal_density_method 'not measured'
_exptl_crystal_description block
_exptl_crystal_F_000 548
_exptl_crystal_size_max 0.276
_exptl_crystal_size_mid 0.269
_exptl_crystal_size_min 0.261
_refine_diff_density_max 1.203
_refine_diff_density_min -0.380
_refine_diff_density_rms 0.107
_refine_ls_extinction_method none
_refine_ls_goodness_of_fit_ref 1.077
_refine_ls_hydrogen_treatment mixed
_refine_ls_matrix_type full
_refine_ls_number_parameters 296
_refine_ls_number_reflns 4484
_refine_ls_number_restraints 180
_refine_ls_restrained_S_all 1.066
_refine_ls_R_factor_all 0.0468
_refine_ls_R_factor_gt 0.0395
_refine_ls_shift/su_max 0.001
_refine_ls_shift/su_mean 0.000
_refine_ls_structure_factor_coef Fsqd
_refine_ls_weighting_details 'calc w=1/[\s^2^(Fo^2^)+(0.0679P)^2^+0.3194P] where P=(Fo^2^+2Fc^2^)/3'
_refine_ls_weighting_scheme calc
_refine_ls_wR_factor_gt 0.1063
_refine_ls_wR_factor_ref 0.1106
_reflns_number_gt 3824
_reflns_number_total 4484
_reflns_threshold_expression >2sigma(I)
_cod_data_source_file c3ce40239h.txt
_cod_data_source_block Compound-1
_cod_depositor_comments
;
The following automatic conversions were performed:

'_symmetry_cell_setting' value 'Triclinic' changed to 'triclinic'
according to /home/saulius/struct/CIF-dictionaries/cif_core.dic
dictionary named 'cif_core.dic' version 2.4.2 from 2011-04-26.

Automatic conversion script
Id: cif_fix_values 1891 2012-01-12 08:04:46Z andrius 
;
_cod_original_sg_symbol_Hall '-P 1 '
_cod_original_sg_symbol_H-M 'P -1 '
_cod_database_code 7210787

loop_
_symmetry_equiv_pos_as_xyz
'x, y, z'
'-x, -y, -z'

loop_
_atom_site_label
_atom_site_type_symbol
_atom_site_fract_x
_atom_site_fract_y
_atom_site_fract_z
_atom_site_U_iso_or_equiv
_atom_site_adp_type
_atom_site_occupancy
_atom_site_symmetry_multiplicity
_atom_site_calc_flag
_atom_site_refinement_flags
Co1 Co 0.89086(3) 0.37720(3) 0.99067(3) 0.01589(11) Uani 1 1 d .
Co2 Co 0.85799(4) 0.71316(4) 1.13546(3) 0.01984(11) Uani 1 1 d .
C1 C 1.4825(4) 0.6436(4) 1.6475(4) 0.0498(9) Uani 1 1 d .
H1A H 1.5719 0.7162 1.6779 0.075 Uiso 1 1 calc R
H1B H 1.5001 0.5517 1.6219 0.075 Uiso 1 1 calc R
H1C H 1.4535 0.6697 1.7240 0.075 Uiso 1 1 calc R
C2 C 1.3600(3) 0.6325(3) 1.5194(3) 0.0324(6) Uani 1 1 d .
C3 C 1.2189(3) 0.5367(3) 1.4535(3) 0.0298(6) Uani 1 1 d .
H3 H 1.1989 0.4780 1.4901 0.036 Uiso 1 1 calc R
C4 C 1.1044(3) 0.5237(3) 1.3341(3) 0.0223(5) Uani 1 1 d .
C5 C 1.1356(3) 0.6095(3) 1.2765(2) 0.0191(5) Uani 1 1 d .
C6 C 1.2734(3) 0.7168(3) 1.3489(2) 0.0227(5) Uani 1 1 d .
C7 C 1.3838(3) 0.7237(3) 1.4665(3) 0.0295(6) Uani 1 1 d .
H7 H 1.4771 0.7920 1.5114 0.035 Uiso 1 1 calc R
C8 C 0.9479(3) 0.4353(3) 1.2824(3) 0.0252(5) Uani 1 1 d .
H8A H 0.9458 0.4061 1.3512 0.030 Uiso 1 1 calc R
H8B H 0.8854 0.4970 1.2815 0.030 Uiso 1 1 calc R
C9 C 0.7257(3) 0.2390(3) 1.1052(3) 0.0274(6) Uani 1 1 d .
H9A H 0.6731 0.3082 1.1021 0.033 Uiso 1 1 calc R
H9B H 0.7255 0.2242 1.1829 0.033 Uiso 1 1 calc R
C10 C 0.6394(3) 0.0946(3) 0.9644(3) 0.0319(6) Uani 1 1 d .
H10A H 0.6621 0.0175 0.9825 0.038 Uiso 1 1 calc R
H10B H 0.5340 0.0801 0.9374 0.038 Uiso 1 1 calc R
C11 C 0.6672(3) 0.0772(3) 0.8366(3) 0.0285(6) Uani 1 1 d .
H11A H 0.7559 0.0482 0.8440 0.034 Uiso 1 1 calc R
H11B H 0.5845 -0.0011 0.7501 0.034 Uiso 1 1 calc R
C12 C 0.7027(3) 0.1649(3) 0.6861(3) 0.0247(5) Uani 1 1 d .
H12A H 0.6141 0.0866 0.6073 0.030 Uiso 1 1 calc R
H12B H 0.7861 0.1274 0.6923 0.030 Uiso 1 1 calc R
C13 C 0.9698(3) 0.2028(3) 1.1385(3) 0.0239(5) Uani 1 1 d .
H13A H 0.9031 0.1041 1.0846 0.029 Uiso 1 1 calc R
H13B H 1.0255 0.2250 1.2362 0.029 Uiso 1 1 calc R
C14 C 1.0770(3) 0.2134(3) 1.0745(3) 0.0197(5) Uani 1 1 d .
C15 C 0.5572(3) 0.2611(3) 0.8124(3) 0.0244(5) Uani 1 1 d .
H15A H 0.5049 0.2276 0.8559 0.029 Uiso 1 1 calc R
H15B H 0.4892 0.2213 0.7126 0.029 Uiso 1 1 calc R
C16 C 0.6029(3) 0.4249(3) 0.8866(3) 0.0200(5) Uani 1 1 d .
C17 C 0.8557(5) 1.0643(4) 1.3667(4) 0.0547(10) Uani 1 1 d .
H17A H 0.8766 1.1624 1.4386 0.082 Uiso 1 1 calc R
H17B H 0.8045 0.9987 1.3855 0.082 Uiso 1 1 calc R
H17C H 0.7943 1.0497 1.2743 0.082 Uiso 1 1 calc R
C18 C 0.9990(4) 1.0364(3) 1.3696(3) 0.0364(7) Uani 1 1 d .
N1 N 0.8807(2) 0.3028(2) 1.1380(2) 0.0211(4) Uani 1 1 d .
N2 N 0.6861(2) 0.2072(2) 0.8210(2) 0.0200(4) Uani 1 1 d .
O1 O 1.0306(4) 0.5896(3) 1.1533(4) 0.0132(5) Uani 0.85 1 d PU
O2 O 1.0551(2) 0.2819(2) 1.00466(19) 0.0219(4) Uani 1 1 d U
O3 O 1.1731(2) 0.1541(2) 1.0878(2) 0.0320(4) Uani 1 1 d U
O4 O 0.73862(19) 0.49184(19) 0.97954(18) 0.0221(4) Uani 1 1 d U
O5 O 0.5081(2) 0.4842(2) 0.8604(2) 0.0287(4) Uani 1 1 d U
O6 O 0.9935(2) 0.9147(2) 1.2821(2) 0.0382(5) Uani 1 1 d U
O7 O 1.1197(3) 1.1347(3) 1.4572(3) 0.0638(9) Uani 1 1 d U
O1' O 1.032(3) 0.618(3) 1.148(3) 0.022(2) Uiso 0.15 1 d PU
O1W O 0.6721(2) 0.7675(2) 1.0329(2) 0.0291(4) Uani 1 1 d DU
H1WA H 0.714(4) 0.803(4) 0.995(3) 0.044 Uiso 1 1 d D
H1WB H 0.603(3) 0.689(3) 0.974(3) 0.044 Uiso 1 1 d D
O2W O 0.7859(2) 0.6827(2) 1.2712(2) 0.0292(4) Uani 1 1 d DU
H2WA H 0.694(2) 0.636(4) 1.241(3) 0.044 Uiso 1 1 d D
H2WB H 0.825(3) 0.740(3) 1.3636(19) 0.044 Uiso 1 1 d D

loop_
_atom_site_aniso_label
_atom_site_aniso_U_11
_atom_site_aniso_U_22
_atom_site_aniso_U_33
_atom_site_aniso_U_23
_atom_site_aniso_U_13
_atom_site_aniso_U_12
Co1 0.01445(18) 0.01585(18) 0.01706(18) 0.00786(13) 0.00686(13) 0.00534(13)
Co2 0.01870(19) 0.01886(19) 0.01887(18) 0.00638(13) 0.00892(14) 0.00579(14)
C1 0.046(2) 0.065(2) 0.0321(16) 0.0264(16) 0.0054(14) 0.0248(18)
C2 0.0338(16) 0.0381(16) 0.0204(12) 0.0131(11) 0.0069(11) 0.0164(13)
C3 0.0399(16) 0.0360(15) 0.0233(13) 0.0188(11) 0.0165(12) 0.0194(13)
C4 0.0273(13) 0.0236(12) 0.0176(11) 0.0101(9) 0.0107(10) 0.0108(10)
C5 0.0214(12) 0.0196(11) 0.0122(10) 0.0045(9) 0.0066(9) 0.0090(9)
C6 0.0216(12) 0.0231(12) 0.0167(11) 0.0051(9) 0.0070(9) 0.0078(10)
C7 0.0219(13) 0.0334(15) 0.0189(12) 0.0072(10) 0.0020(10) 0.0060(11)
C8 0.0340(15) 0.0276(13) 0.0236(12) 0.0156(10) 0.0180(11) 0.0137(11)
C9 0.0273(14) 0.0340(15) 0.0378(15) 0.0254(12) 0.0213(12) 0.0134(12)
C10 0.0250(14) 0.0281(14) 0.0514(17) 0.0247(13) 0.0198(13) 0.0082(11)
C11 0.0303(14) 0.0157(12) 0.0337(14) 0.0113(10) 0.0104(11) 0.0041(10)
C12 0.0209(12) 0.0199(12) 0.0216(12) 0.0042(9) 0.0056(10) 0.0040(10)
C13 0.0275(14) 0.0257(13) 0.0293(13) 0.0193(11) 0.0150(11) 0.0133(11)
C14 0.0184(12) 0.0186(11) 0.0209(11) 0.0102(9) 0.0074(9) 0.0053(9)
C15 0.0174(12) 0.0208(12) 0.0287(13) 0.0096(10) 0.0080(10) 0.0032(10)
C16 0.0170(11) 0.0214(12) 0.0201(11) 0.0097(9) 0.0080(9) 0.0046(9)
C17 0.076(3) 0.043(2) 0.058(2) 0.0245(17) 0.039(2) 0.033(2)
C18 0.0511(19) 0.0253(14) 0.0281(14) 0.0109(11) 0.0176(13) 0.0056(13)
N1 0.0223(11) 0.0231(11) 0.0266(10) 0.0158(9) 0.0145(9) 0.0101(9)
N2 0.0182(10) 0.0162(10) 0.0239(10) 0.0088(8) 0.0090(8) 0.0054(8)
O1 0.0146(9) 0.0131(14) 0.0140(9) 0.0091(9) 0.0053(7) 0.0049(10)
O2 0.0234(9) 0.0269(9) 0.0269(9) 0.0180(7) 0.0155(7) 0.0143(7)
O3 0.0283(10) 0.0362(11) 0.0476(12) 0.0296(10) 0.0196(9) 0.0189(9)
O4 0.0158(8) 0.0205(9) 0.0220(8) 0.0062(7) 0.0051(7) 0.0063(7)
O5 0.0192(9) 0.0268(10) 0.0350(10) 0.0155(8) 0.0059(8) 0.0079(8)
O6 0.0316(11) 0.0279(11) 0.0333(10) 0.0007(8) 0.0119(9) 0.0039(9)
O7 0.0717(19) 0.0424(15) 0.0358(12) -0.0056(11) 0.0237(12) -0.0166(14)
O1W 0.0257(10) 0.0283(10) 0.0323(10) 0.0131(8) 0.0134(8) 0.0110(8)
O2W 0.0241(10) 0.0327(11) 0.0212(9) 0.0067(8) 0.0109(8) 0.0023(8)

loop_
_atom_type_symbol
_atom_type_description
_atom_type_scat_dispersion_real
_atom_type_scat_dispersion_imag
_atom_type_scat_source
C C 0.0033 0.0016 'International Tables Vol C Tables 4.2.6.8 and 6.1.1.4'
H H 0.0000 0.0000 'International Tables Vol C Tables 4.2.6.8 and 6.1.1.4'
N N 0.0061 0.0033 'International Tables Vol C Tables 4.2.6.8 and 6.1.1.4'
O O 0.0106 0.0060 'International Tables Vol C Tables 4.2.6.8 and 6.1.1.4'
Co Co 0.3494 0.9721 'International Tables Vol C Tables 4.2.6.8 and 6.1.1.4'

loop_
_geom_angle_atom_site_label_1
_geom_angle_atom_site_label_2
_geom_angle_atom_site_label_3
_geom_angle
_geom_angle_site_symmetry_1
_geom_angle_site_symmetry_3
O1' Co1 O2 72.8(7) 2_767 .
O1' Co1 O4 103.6(7) 2_767 .
O2 Co1 O4 174.28(7) . .
O1' Co1 O1 92.9(7) 2_767 .
O2 Co1 O1 96.17(11) . .
O4 Co1 O1 79.41(10) . .
O1' Co1 N2 92.6(8) 2_767 .
O2 Co1 N2 106.48(9) . .
O4 Co1 N2 77.91(8) . .
O1 Co1 N2 157.32(10) . .
O1' Co1 N1 150.6(7) 2_767 .
O2 Co1 N1 78.16(8) . .
O4 Co1 N1 105.68(8) . .
O1 Co1 N1 94.84(10) . .
N2 Co1 N1 91.02(9) . .
O1' Co1 O1 7.6(7) 2_767 2_767
O2 Co1 O1 79.10(9) . 2_767
O4 Co1 O1 97.03(9) . 2_767
O1 Co1 O1 88.00(13) . 2_767
N2 Co1 O1 95.01(11) . 2_767
N1 Co1 O1 157.26(10) . 2_767
O1' Co1 O1' 88.7(10) 2_767 .
O2 Co1 O1' 100.1(7) . .
O4 Co1 O1' 75.1(7) . .
O1 Co1 O1' 6.9(6) . .
N2 Co1 O1' 152.5(6) . .
N1 Co1 O1' 101.2(6) . .
O1 Co1 O1' 83.2(6) 2_767 .
O6 Co2 O2W 94.63(9) . .
O6 Co2 O2 89.41(9) . 2_767
O2W Co2 O2 171.15(8) . 2_767
O6 Co2 O4 172.74(8) . .
O2W Co2 O4 88.45(8) . .
O2 Co2 O4 86.66(8) 2_767 .
O6 Co2 O1' 94.7(7) . .
O2W Co2 O1' 102.2(6) . .
O2 Co2 O1' 69.5(6) 2_767 .
O4 Co2 O1' 78.2(7) . .
O6 Co2 O1W 97.90(10) . .
O2W Co2 O1W 97.02(9) . .
O2 Co2 O1W 90.19(8) 2_767 .
O4 Co2 O1W 88.22(8) . .
O1' Co2 O1W 156.0(7) . .
O6 Co2 O1 99.00(11) . .
O2W Co2 O1 96.30(10) . .
O2 Co2 O1 75.27(9) 2_767 .
O4 Co2 O1 74.10(10) . .
O1' Co2 O1 7.0(6) . .
O1W Co2 O1 157.50(10) . .
C2 C1 H1A 109.5 . .
C2 C1 H1B 109.5 . .
H1A C1 H1B 109.5 . .
C2 C1 H1C 109.5 . .
H1A C1 H1C 109.5 . .
H1B C1 H1C 109.5 . .
C3 C2 C7 117.0(3) . .
C3 C2 C1 122.0(3) . .
C7 C2 C1 121.0(3) . .
C2 C3 C4 123.0(3) . .
C2 C3 H3 118.5 . .
C4 C3 H3 118.5 . .
C3 C4 C5 118.5(2) . .
C3 C4 C8 120.0(2) . .
C5 C4 C8 121.0(2) . .
O1 C5 C6 120.8(2) . .
O1 C5 C4 119.6(2) . .
C6 C5 C4 119.5(2) . .
O1 C5 O1' 11.1(9) . .
C6 C5 O1' 110.7(9) . .
C4 C5 O1' 129.4(10) . .
C7 C6 C5 119.0(3) . .
C7 C6 C12 119.6(2) . 2_767
C5 C6 C12 121.0(2) . 2_767
C2 C7 C6 122.5(3) . .
C2 C7 H7 118.7 . .
C6 C7 H7 118.7 . .
N1 C8 C4 116.3(2) . .
N1 C8 H8A 108.2 . .
C4 C8 H8A 108.2 . .
N1 C8 H8B 108.2 . .
C4 C8 H8B 108.2 . .
H8A C8 H8B 107.4 . .
N1 C9 C10 115.3(2) . .
N1 C9 H9A 108.4 . .
C10 C9 H9A 108.4 . .
N1 C9 H9B 108.4 . .
C10 C9 H9B 108.4 . .
H9A C9 H9B 107.5 . .
C11 C10 C9 117.4(2) . .
C11 C10 H10A 107.9 . .
C9 C10 H10A 107.9 . .
C11 C10 H10B 107.9 . .
C9 C10 H10B 107.9 . .
H10A C10 H10B 107.2 . .
N2 C11 C10 115.7(2) . .
N2 C11 H11A 108.4 . .
C10 C11 H11A 108.4 . .
N2 C11 H11B 108.4 . .
C10 C11 H11B 108.4 . .
H11A C11 H11B 107.4 . .
N2 C12 C6 115.9(2) . 2_767
N2 C12 H12A 108.3 . .
C6 C12 H12A 108.3 2_767 .
N2 C12 H12B 108.3 . .
C6 C12 H12B 108.3 2_767 .
H12A C12 H12B 107.4 . .
N1 C13 C14 112.5(2) . .
N1 C13 H13A 109.1 . .
C14 C13 H13A 109.1 . .
N1 C13 H13B 109.1 . .
C14 C13 H13B 109.1 . .
H13A C13 H13B 107.8 . .
O3 C14 O2 124.9(2) . .
O3 C14 C13 119.4(2) . .
O2 C14 C13 115.7(2) . .
N2 C15 C16 112.2(2) . .
N2 C15 H15A 109.2 . .
C16 C15 H15A 109.2 . .
N2 C15 H15B 109.2 . .
C16 C15 H15B 109.2 . .
H15A C15 H15B 107.9 . .
O5 C16 O4 124.8(2) . .
O5 C16 C15 119.3(2) . .
O4 C16 C15 115.8(2) . .
C18 C17 H17A 109.5 . .
C18 C17 H17B 109.5 . .
H17A C17 H17B 109.5 . .
C18 C17 H17C 109.5 . .
H17A C17 H17C 109.5 . .
H17B C17 H17C 109.5 . .
O6 C18 O7 121.4(3) . .
O6 C18 C17 118.6(3) . .
O7 C18 C17 120.0(3) . .
C9 N1 C13 113.0(2) . .
C9 N1 C8 107.1(2) . .
C13 N1 C8 109.3(2) . .
C9 N1 Co1 111.12(16) . .
C13 N1 Co1 110.07(15) . .
C8 N1 Co1 105.91(15) . .
C15 N2 C11 112.1(2) . .
C15 N2 C12 109.2(2) . .
C11 N2 C12 107.2(2) . .
C15 N2 Co1 110.89(15) . .
C11 N2 Co1 111.53(16) . .
C12 N2 Co1 105.62(15) . .
C5 O1 Co1 119.14(17) . .
C5 O1 Co1 116.8(2) . 2_767
Co1 O1 Co1 92.00(13) . 2_767
C5 O1 Co2 125.9(2) . .
Co1 O1 Co2 99.43(14) . .
Co1 O1 Co2 96.49(9) 2_767 .
C14 O2 Co1 121.18(15) . .
C14 O2 Co2 129.04(16) . 2_767
Co1 O2 Co2 108.96(8) . 2_767
C16 O4 Co1 119.71(16) . .
C16 O4 Co2 133.21(17) . .
Co1 O4 Co2 107.05(8) . .
C18 O6 Co2 143.7(2) . .
C5 O1' Co1 118.2(16) . 2_767
C5 O1' Co2 127.7(15) . .
Co1 O1' Co2 108.7(10) 2_767 .
C5 O1' Co1 101.4(10) . .
Co1 O1' Co1 91.3(10) 2_767 .
Co2 O1' Co1 99.2(11) . .
Co2 O1W H1WA 96(3) . .
Co2 O1W H1WB 106(3) . .
H1WA O1W H1WB 114(3) . .
Co2 O2W H2WA 121(2) . .
Co2 O2W H2WB 125(2) . .
H2WA O2W H2WB 109(2) . .

loop_
_geom_bond_atom_site_label_1
_geom_bond_atom_site_label_2
_geom_bond_distance
_geom_bond_site_symmetry_2
Co1 O1' 2.01(2) 2_767
Co1 O2 2.046(2) .
Co1 O4 2.086(2) .
Co1 O1 2.113(3) .
Co1 N2 2.166(2) .
Co1 N1 2.179(2) .
Co1 O1 2.191(3) 2_767
Co1 O1' 2.31(3) .
Co2 O6 1.997(2) .
Co2 O2W 2.050(2) .
Co2 O2 2.0908(19) 2_767
Co2 O4 2.123(2) .
Co2 O1' 2.13(3) .
Co2 O1W 2.142(2) .
Co2 O1 2.321(3) .
C1 C2 1.510(4) .
C1 H1A 0.9600 .
C1 H1B 0.9600 .
C1 H1C 0.9600 .
C2 C3 1.376(4) .
C2 C7 1.389(4) .
C3 C4 1.396(4) .
C3 H3 0.9300 .
C4 C5 1.404(4) .
C4 C8 1.500(4) .
C5 O1 1.354(4) .
C5 C6 1.396(4) .
C5 O1' 1.53(2) .
C6 C7 1.392(4) .
C6 C12 1.501(4) 2_767
C7 H7 0.9300 .
C8 N1 1.491(3) .
C8 H8A 0.9700 .
C8 H8B 0.9700 .
C9 N1 1.471(3) .
C9 C10 1.534(4) .
C9 H9A 0.9700 .
C9 H9B 0.9700 .
C10 C11 1.524(4) .
C10 H10A 0.9700 .
C10 H10B 0.9700 .
C11 N2 1.478(3) .
C11 H11A 0.9700 .
C11 H11B 0.9700 .
C12 N2 1.492(3) .
C12 C6 1.501(4) 2_767
C12 H12A 0.9700 .
C12 H12B 0.9700 .
C13 N1 1.483(3) .
C13 C14 1.516(3) .
C13 H13A 0.9700 .
C13 H13B 0.9700 .
C14 O3 1.225(3) .
C14 O2 1.285(3) .
C15 N2 1.476(3) .
C15 C16 1.512(4) .
C15 H15A 0.9700 .
C15 H15B 0.9700 .
C16 O5 1.235(3) .
C16 O4 1.279(3) .
C17 C18 1.502(5) .
C17 H17A 0.9600 .
C17 H17B 0.9600 .
C17 H17C 0.9600 .
C18 O6 1.244(4) .
C18 O7 1.246(4) .
O1 Co1 2.191(3) 2_767
O2 Co2 2.0908(18) 2_767
O1' Co1 2.01(2) 2_767
O1W H1WA 0.855(17) .
O1W H1WB 0.841(17) .
O2W H2WA 0.864(18) .
O2W H2WB 0.872(17) .

loop_
_geom_hbond_atom_site_label_D
_geom_hbond_atom_site_label_H
_geom_hbond_atom_site_label_A
_geom_hbond_distance_DH
_geom_hbond_distance_HA
_geom_hbond_distance_DA
_geom_hbond_angle_DHA
_geom_hbond_site_symmetry_A
O1W H1WA O3 0.855(17) 1.84(2) 2.681(3) 166(4) 2_767
O2W H2WA O5 0.864(18) 1.904(17) 2.757(3) 169(3) 2_667
O2W H2WB O7 0.872(17) 1.741(19) 2.606(3) 171(4) 2_778
O1W H1WB O5 0.841(17) 1.90(2) 2.704(3) 158(4) .

loop_
_geom_torsion_atom_site_label_1
_geom_torsion_atom_site_label_2
_geom_torsion_atom_site_label_3
_geom_torsion_atom_site_label_4
_geom_torsion
_geom_torsion_site_symmetry_1
_geom_torsion_site_symmetry_4
C7 C2 C3 C4 3.3(4) . .
C1 C2 C3 C4 -179.3(3) . .
C2 C3 C4 C5 1.7(4) . .
C2 C3 C4 C8 -170.1(3) . .
C3 C4 C5 O1 174.0(3) . .
C8 C4 C5 O1 -14.3(4) . .
C3 C4 C5 C6 -7.6(4) . .
C8 C4 C5 C6 164.1(2) . .
C3 C4 C5 O1' -179.6(13) . .
C8 C4 C5 O1' -8.0(13) . .
O1 C5 C6 C7 -173.2(3) . .
C4 C5 C6 C7 8.4(4) . .
O1' C5 C6 C7 -178.2(11) . .
O1 C5 C6 C12 14.7(4) . 2_767
C4 C5 C6 C12 -163.7(2) . 2_767
O1' C5 C6 C12 9.7(11) . 2_767
C3 C2 C7 C6 -2.5(4) . .
C1 C2 C7 C6 -179.9(3) . .
C5 C6 C7 C2 -3.3(4) . .
C12 C6 C7 C2 168.9(3) 2_767 .
C3 C4 C8 N1 -115.0(3) . .
C5 C4 C8 N1 73.5(3) . .
N1 C9 C10 C11 -38.3(3) . .
C9 C10 C11 N2 -38.8(4) . .
N1 C13 C14 O3 168.8(2) . .
N1 C13 C14 O2 -13.5(3) . .
N2 C15 C16 O5 163.0(2) . .
N2 C15 C16 O4 -20.8(3) . .
C10 C9 N1 C13 -55.5(3) . .
C10 C9 N1 C8 -176.0(2) . .
C10 C9 N1 Co1 68.8(2) . .
C14 C13 N1 C9 141.6(2) . .
C14 C13 N1 C8 -99.2(2) . .
C14 C13 N1 Co1 16.8(3) . .
C4 C8 N1 C9 -176.3(2) . .
C4 C8 N1 C13 60.9(3) . .
C4 C8 N1 Co1 -57.6(2) . .
O1' Co1 N1 C9 -128.5(15) 2_767 .
O2 Co1 N1 C9 -137.99(18) . .
O4 Co1 N1 C9 46.37(18) . .
O1 Co1 N1 C9 126.70(19) . .
N2 Co1 N1 C9 -31.36(17) . .
O1 Co1 N1 C9 -136.9(3) 2_767 .
O1' Co1 N1 C9 123.9(7) . .
O1' Co1 N1 C13 -2.6(15) 2_767 .
O2 Co1 N1 C13 -12.07(16) . .
O4 Co1 N1 C13 172.29(16) . .
O1 Co1 N1 C13 -107.38(19) . .
N2 Co1 N1 C13 94.56(17) . .
O1 Co1 N1 C13 -11.0(4) 2_767 .
O1' Co1 N1 C13 -110.2(7) . .
O1' Co1 N1 C8 115.5(15) 2_767 .
O2 Co1 N1 C8 106.02(17) . .
O4 Co1 N1 C8 -69.62(17) . .
O1 Co1 N1 C8 10.72(18) . .
N2 Co1 N1 C8 -147.34(16) . .
O1 Co1 N1 C8 107.1(3) 2_767 .
O1' Co1 N1 C8 7.9(7) . .
C16 C15 N2 C11 144.0(2) . .
C16 C15 N2 C12 -97.4(2) . .
C16 C15 N2 Co1 18.6(2) . .
C10 C11 N2 C15 -56.8(3) . .
C10 C11 N2 C12 -176.6(2) . .
C10 C11 N2 Co1 68.2(3) . .
C6 C12 N2 C15 59.6(3) 2_767 .
C6 C12 N2 C11 -178.8(2) 2_767 .
C6 C12 N2 Co1 -59.8(2) 2_767 .
O1' Co1 N2 C15 -113.3(7) 2_767 .
O2 Co1 N2 C15 173.79(15) . .
O4 Co1 N2 C15 -9.99(16) . .
O1 Co1 N2 C15 -9.3(3) . .
N1 Co1 N2 C15 95.83(17) . .
O1 Co1 N2 C15 -106.12(17) 2_767 .
O1' Co1 N2 C15 -21.1(14) . .
O1' Co1 N2 C11 121.0(7) 2_767 .
O2 Co1 N2 C11 48.11(18) . .
O4 Co1 N2 C11 -135.67(18) . .
O1 Co1 N2 C11 -135.0(3) . .
N1 Co1 N2 C11 -29.85(17) . .
O1 Co1 N2 C11 128.20(18) 2_767 .
O1' Co1 N2 C11 -146.8(13) . .
O1' Co1 N2 C12 4.9(7) 2_767 .
O2 Co1 N2 C12 -67.98(16) . .
O4 Co1 N2 C12 108.24(16) . .
O1 Co1 N2 C12 108.9(3) . .
N1 Co1 N2 C12 -145.93(16) . .
O1 Co1 N2 C12 12.11(17) 2_767 .
O1' Co1 N2 C12 97.1(13) . .
C6 C5 O1 Co1 144.6(2) . .
C4 C5 O1 Co1 -37.0(4) . .
O1' C5 O1 Co1 170(6) . .
C6 C5 O1 Co1 35.5(3) . 2_767
C4 C5 O1 Co1 -146.1(2) . 2_767
O1' C5 O1 Co1 60(6) . 2_767
C6 C5 O1 Co2 -86.0(3) . .
C4 C5 O1 Co2 92.4(3) . .
O1' C5 O1 Co2 -61(6) . .
O1' Co1 O1 C5 -116.7(6) 2_767 .
O2 Co1 O1 C5 -43.7(3) . .
O4 Co1 O1 C5 140.0(3) . .
N2 Co1 O1 C5 139.3(2) . .
N1 Co1 O1 C5 34.9(3) . .
O1 Co1 O1 C5 -122.5(3) 2_767 .
O1' Co1 O1 C5 -169(6) . .
O1' Co1 O1 Co1 5.8(8) 2_767 2_767
O2 Co1 O1 Co1 78.80(10) . 2_767
O4 Co1 O1 Co1 -97.53(10) . 2_767
N2 Co1 O1 Co1 -98.2(3) . 2_767
N1 Co1 O1 Co1 157.39(10) . 2_767
O1 Co1 O1 Co1 0.0 2_767 2_767
O1' Co1 O1 Co1 -46(6) . 2_767
O1' Co1 O1 Co2 102.7(7) 2_767 .
O2 Co1 O1 Co2 175.73(9) . .
O4 Co1 O1 Co2 -0.61(8) . .
N2 Co1 O1 Co2 -1.3(3) . .
N1 Co1 O1 Co2 -105.69(10) . .
O1 Co1 O1 Co2 96.92(11) 2_767 .
O1' Co1 O1 Co2 50(6) . .
O6 Co2 O1 C5 46.1(3) . .
O2W Co2 O1 C5 -49.6(2) . .
O2 Co2 O1 C5 133.1(3) 2_767 .
O4 Co2 O1 C5 -136.2(3) . .
O1' Co2 O1 C5 99(6) . .
O1W Co2 O1 C5 -175.7(2) . .
O6 Co2 O1 Co1 -177.09(10) . .
O2W Co2 O1 Co1 87.18(11) . .
O2 Co2 O1 Co1 -90.09(11) 2_767 .
O4 Co2 O1 Co1 0.61(8) . .
O1' Co2 O1 Co1 -125(6) . .
O1W Co2 O1 Co1 -38.8(3) . .
O6 Co2 O1 Co1 -83.96(12) . 2_767
O2W Co2 O1 Co1 -179.69(10) . 2_767
O2 Co2 O1 Co1 3.04(9) 2_767 2_767
O4 Co2 O1 Co1 93.74(12) . 2_767
O1' Co2 O1 Co1 -32(6) . 2_767
O1W Co2 O1 Co1 54.3(3) . 2_767
O3 C14 O2 Co1 -179.8(2) . .
C13 C14 O2 Co1 2.7(3) . .
O3 C14 O2 Co2 11.8(4) . 2_767
C13 C14 O2 Co2 -165.73(16) . 2_767
O1' Co1 O2 C14 -169.6(8) 2_767 .
O4 Co1 O2 C14 138.3(6) . .
O1 Co1 O2 C14 99.2(2) . .
N2 Co1 O2 C14 -82.01(19) . .
N1 Co1 O2 C14 5.52(18) . .
O1 Co1 O2 C14 -174.1(2) 2_767 .
O1' Co1 O2 C14 104.9(6) . .
O1' Co1 O2 Co2 0.9(8) 2_767 2_767
O4 Co1 O2 Co2 -51.2(7) . 2_767
O1 Co1 O2 Co2 -90.32(11) . 2_767
N2 Co1 O2 Co2 88.48(10) . 2_767
N1 Co1 O2 Co2 176.01(10) . 2_767
O1 Co1 O2 Co2 -3.56(10) 2_767 2_767
O1' Co1 O2 Co2 -84.6(6) . 2_767
O5 C16 O4 Co1 -171.56(19) . .
C15 C16 O4 Co1 12.5(3) . .
O5 C16 O4 Co2 6.1(4) . .
C15 C16 O4 Co2 -169.82(16) . .
O1' Co1 O4 C16 88.5(8) 2_767 .
O2 Co1 O4 C16 139.3(6) . .
O1 Co1 O4 C16 178.9(2) . .
N2 Co1 O4 C16 -1.33(18) . .
N1 Co1 O4 C16 -88.97(19) . .
O1 Co1 O4 C16 92.3(2) 2_767 .
O1' Co1 O4 C16 173.4(7) . .
O1' Co1 O4 Co2 -89.8(8) 2_767 .
O2 Co1 O4 Co2 -38.9(7) . .
O1 Co1 O4 Co2 0.68(10) . .
N2 Co1 O4 Co2 -179.59(9) . .
N1 Co1 O4 Co2 92.78(10) . .
O1 Co1 O4 Co2 -85.94(11) 2_767 .
O1' Co1 O4 Co2 -4.9(6) . .
O6 Co2 O4 C16 -160.3(6) . .
O2W Co2 O4 C16 84.4(2) . .
O2 Co2 O4 C16 -102.9(2) 2_767 .
O1' Co2 O4 C16 -172.7(7) . .
O1W Co2 O4 C16 -12.6(2) . .
O1 Co2 O4 C16 -178.6(2) . .
O6 Co2 O4 Co1 17.6(7) . .
O2W Co2 O4 Co1 -97.63(10) . .
O2 Co2 O4 Co1 74.99(9) 2_767 .
O1' Co2 O4 Co1 5.2(6) . .
O1W Co2 O4 Co1 165.29(9) . .
O1 Co2 O4 Co1 -0.64(9) . .
O7 C18 O6 Co2 171.4(3) . .
C17 C18 O6 Co2 -9.5(5) . .
O2W Co2 O6 C18 -54.5(4) . .
O2 Co2 O6 C18 133.4(4) 2_767 .
O4 Co2 O6 C18 -169.4(5) . .
O1' Co2 O6 C18 -157.2(7) . .
O1W Co2 O6 C18 43.3(4) . .
O1 Co2 O6 C18 -151.6(4) . .
O1 C5 O1' Co1 -106(6) . 2_767
C6 C5 O1' Co1 51.0(15) . 2_767
C4 C5 O1' Co1 -136.4(9) . 2_767
O1 C5 O1' Co2 103(6) . .
C6 C5 O1' Co2 -100.0(15) . .
C4 C5 O1' Co2 72.6(18) . .
O1 C5 O1' Co1 -8(5) . .
C6 C5 O1' Co1 148.7(6) . .
C4 C5 O1' Co1 -38.7(16) . .
O6 Co2 O1' C5 64.8(16) . .
O2W Co2 O1' C5 -31.0(17) . .
O2 Co2 O1' C5 152.4(18) 2_767 .
O4 Co2 O1' C5 -116.8(17) . .
O1W Co2 O1' C5 -173.7(4) . .
O1 Co2 O1' C5 -63(6) . .
O6 Co2 O1' Co1 -88.5(10) . 2_767
O2W Co2 O1' Co1 175.8(8) . 2_767
O2 Co2 O1' Co1 -0.8(7) 2_767 2_767
O4 Co2 O1' Co1 90.0(10) . 2_767
O1W Co2 O1' Co1 33(2) . 2_767
O1 Co2 O1' Co1 143(7) . 2_767
O6 Co2 O1' Co1 177.0(6) . .
O2W Co2 O1' Co1 81.2(8) . .
O2 Co2 O1' Co1 -95.4(8) 2_767 .
O4 Co2 O1' Co1 -4.6(6) . .
O1W Co2 O1' Co1 -61.4(18) . .
O1 Co2 O1' Co1 49(6) . .
O1' Co1 O1' C5 -119.2(17) 2_767 .
O2 Co1 O1' C5 -46.9(12) . .
O4 Co1 O1' C5 136.4(13) . .
O1 Co1 O1' C5 9(5) . .
N2 Co1 O1' C5 147.7(6) . .
N1 Co1 O1' C5 32.9(13) . .
O1 Co1 O1' C5 -124.5(12) 2_767 .
O1' Co1 O1' Co1 0.0 2_767 2_767
O2 Co1 O1' Co1 72.3(8) . 2_767
O4 Co1 O1' Co1 -104.4(8) . 2_767
O1 Co1 O1' Co1 128(7) . 2_767
N2 Co1 O1' Co1 -93.2(15) . 2_767
N1 Co1 O1' Co1 152.1(6) . 2_767
O1 Co1 O1' Co1 -5.3(7) 2_767 2_767
O1' Co1 O1' Co2 109.1(11) 2_767 .
O2 Co1 O1' Co2 -178.5(6) . .
O4 Co1 O1' Co2 4.7(6) . .
O1 Co1 O1' Co2 -123(7) . .
N2 Co1 O1' Co2 16.0(19) . .
N1 Co1 O1' Co2 -98.8(7) . .
O1 Co1 O1' Co2 103.8(8) 2_767 .
